data_4022470
loop_
_publ_author_name
'Brant Boren'
'Jennifer S. Hirschi'
'Joseph H. Reibenspies'
'Matthew D. Tallant'
'Daniel A. Singleton'
'Gary A. Sulikowski'

_publ_section_title
;
 Exo-Selective Diels-Alder Reactions of Vinylazepines.
 Origin of Divergent Stereoselectivity in Diels-Alder Reactions of
 Vinylazepines, Vinylpiperideines, and Vinylcycloalkenes
;
_journal_name_full 'Journal of Organic Chemistry'
_journal_page_first 8991
_journal_page_last 8995
_journal_paper_doi 10.1021/jo034462h
_journal_volume 68
_journal_year 2003
_chemical_formula_sum 'C24 H30 N2 O4'
_chemical_formula_weight 410.50
_chemical_name_common gs41
_chemical_name_systematic
;
  ?
;
_space_group_IT_number 33
_symmetry_cell_setting orthorhombic
_symmetry_space_group_name_Hall 'P 2c -2n'
_symmetry_space_group_name_H-M 'P n a 21'
_atom_sites_solution_hydrogens geom
_atom_sites_solution_primary direct
_atom_sites_solution_secondary difmap
_audit_creation_method SHELXL-97
_cell_angle_alpha 90.00
_cell_angle_beta 90.00
_cell_angle_gamma 90.00
_cell_formula_units_Z 4
_cell_length_a 14.265(4)
_cell_length_b 17.596(5)
_cell_length_c 8.679(3)
_cell_measurement_temperature 571(2)
_cell_measurement_theta_max 25
_cell_measurement_theta_min 5
_cell_volume 2178.4(12)
_computing_cell_refinement 'Bruker SMART'
_computing_data_collection 'Bruker SMART'
_computing_data_reduction 'Bruker SAINT'
_computing_molecular_graphics 'Bruker SHELXTL'
_computing_publication_material 'Bruker SHELXTL'
_computing_structure_refinement 'SHELXL-97 (Sheldrick, 1997)'
_computing_structure_solution 'SHELXS-97 (Sheldrick, 1990)'
_diffrn_ambient_temperature 571(2)
_diffrn_measured_fraction_theta_full 0.998
_diffrn_measured_fraction_theta_max 0.998
_diffrn_measurement_device_type 'CCD area detector'
_diffrn_measurement_method 'phi and omega scans'
_diffrn_radiation_monochromator graphite
_diffrn_radiation_source 'fine-focus sealed tube'
_diffrn_radiation_type MoK\a
_diffrn_radiation_wavelength 0.71073
_diffrn_reflns_av_R_equivalents 0.0720
_diffrn_reflns_av_sigmaI/netI 0.1057
_diffrn_reflns_limit_h_max 15
_diffrn_reflns_limit_h_min -15
_diffrn_reflns_limit_k_max 19
_diffrn_reflns_limit_k_min -19
_diffrn_reflns_limit_l_max 9
_diffrn_reflns_limit_l_min -4
_diffrn_reflns_number 9214
_diffrn_reflns_theta_full 23.30
_diffrn_reflns_theta_max 23.30
_diffrn_reflns_theta_min 1.84
_exptl_absorpt_coefficient_mu 0.085
_exptl_absorpt_correction_T_max 0.9915
_exptl_absorpt_correction_T_min 0.9749
_exptl_absorpt_correction_type multi-scan
_exptl_absorpt_process_details difabs
_exptl_crystal_colour colorless
_exptl_crystal_density_diffrn 1.252
_exptl_crystal_density_meas 0
_exptl_crystal_density_method 'not measured'
_exptl_crystal_description needle
_exptl_crystal_F_000 880
_exptl_crystal_size_max 0.30
_exptl_crystal_size_mid 0.10
_exptl_crystal_size_min 0.10
_refine_diff_density_max 0.134
_refine_diff_density_min -0.174
_refine_diff_density_rms 0.035
_refine_ls_abs_structure_details 'Flack H D (1983), Acta Cryst. A39, 876-881'
_refine_ls_abs_structure_Flack 1.0(19)
_refine_ls_extinction_method none
_refine_ls_goodness_of_fit_ref 1.066
_refine_ls_hydrogen_treatment mixed
_refine_ls_matrix_type full
_refine_ls_number_parameters 275
_refine_ls_number_reflns 2338
_refine_ls_number_restraints 1
_refine_ls_restrained_S_all 1.066
_refine_ls_R_factor_all 0.0617
_refine_ls_R_factor_gt 0.0455
_refine_ls_shift/su_max 0.002
_refine_ls_shift/su_mean 0.000
_refine_ls_structure_factor_coef Fsqd
_refine_ls_weighting_details 'calc w=1/[\s^2^(Fo^2^)+(0.0000P)^2^+0.0192P] where P=(Fo^2^+2Fc^2^)/3'
_refine_ls_weighting_scheme calc
_refine_ls_wR_factor_gt 0.1095
_refine_ls_wR_factor_ref 0.1208
_reflns_number_gt 1911
_reflns_number_total 2338
_reflns_threshold_expression >2sigma(I)
_cod_data_source_file jo034462hsi20030925_105604.cif
_cod_data_source_block F:\structures\gs41\gs41a.CIF
_cod_database_code 4022470

loop_
_symmetry_equiv_pos_as_xyz
'x, y, z'
'-x, -y, z+1/2'
'x+1/2, -y+1/2, z'
'-x+1/2, y+1/2, z+1/2'

loop_
_atom_site_label
_atom_site_type_symbol
_atom_site_fract_x
_atom_site_fract_y
_atom_site_fract_z
_atom_site_U_iso_or_equiv
_atom_site_adp_type
_atom_site_occupancy
_atom_site_symmetry_multiplicity
_atom_site_calc_flag
_atom_site_refinement_flags
O1 O 0.55227(18) 0.67615(17) -0.0675(4) 0.0633(9) Uani 1 1 d .
O2 O 0.44991(18) 0.48890(18) 0.2520(5) 0.0848(13) Uani 1 1 d .
O3 O -0.01598(19) 0.65798(17) 0.3002(4) 0.0690(10) Uani 1 1 d .
O4 O 0.12459(16) 0.71284(14) 0.3576(3) 0.0508(8) Uani 1 1 d .
N1 N 0.52250(18) 0.57705(15) 0.0974(4) 0.0398(8) Uani 1 1 d .
N2 N 0.11281(19) 0.63608(15) 0.1543(4) 0.0443(8) Uani 1 1 d .
C1 C 0.6169(2) 0.55536(18) 0.1301(5) 0.0407(10) Uani 1 1 d .
C2 C 0.6813(3) 0.6090(2) 0.1764(5) 0.0505(11) Uani 1 1 d .
H2 H 0.6636 0.6596 0.1877 0.061 Uiso 1 1 calc R
C3 C 0.7727(3) 0.5868(3) 0.2060(6) 0.0600(12) Uani 1 1 d .
H3 H 0.8171 0.6227 0.2353 0.072 Uiso 1 1 calc R
C4 C 0.7977(3) 0.5119(3) 0.1920(6) 0.0637(13) Uani 1 1 d .
H4 H 0.8589 0.4969 0.2136 0.076 Uiso 1 1 calc R
C5 C 0.7331(3) 0.4593(2) 0.1465(6) 0.0603(13) Uani 1 1 d .
H5 H 0.7505 0.4086 0.1366 0.072 Uiso 1 1 calc R
C6 C 0.6428(2) 0.4808(2) 0.1153(6) 0.0514(11) Uani 1 1 d .
H6 H 0.5991 0.4447 0.0840 0.062 Uiso 1 1 calc R
C7 C 0.4969(3) 0.6349(2) -0.0057(5) 0.0449(10) Uani 1 1 d .
C8 C 0.3910(2) 0.63572(17) -0.0205(5) 0.0400(9) Uani 1 1 d .
H8 H 0.3751 0.6252 -0.1282 0.048 Uiso 1 1 calc R
C9 C 0.3476(3) 0.71274(18) 0.0235(5) 0.0458(10) Uani 1 1 d .
H9 H 0.3753 0.7285 0.1219 0.055 Uiso 1 1 calc R
C10 C 0.2444(3) 0.70207(19) 0.0486(5) 0.0459(10) Uani 1 1 d .
H10 H 0.2026 0.7373 0.0077 0.055 Uiso 1 1 calc R
C11 C 0.2115(2) 0.64378(19) 0.1274(5) 0.0427(10) Uani 1 1 d .
C12 C 0.0616(3) 0.5822(2) 0.0554(5) 0.0518(11) Uani 1 1 d .
H12A H 0.0867 0.5849 -0.0483 0.062 Uiso 1 1 calc R
H12B H -0.0038 0.5972 0.0511 0.062 Uiso 1 1 calc R
C13 C 0.0679(3) 0.50124(19) 0.1122(6) 0.0579(12) Uani 1 1 d .
H13A H 0.0336 0.4688 0.0417 0.069 Uiso 1 1 calc R
H13B H 0.0373 0.4981 0.2118 0.069 Uiso 1 1 calc R
C14 C 0.1677(2) 0.4703(2) 0.1281(6) 0.0541(12) Uani 1 1 d .
H14A H 0.1644 0.4170 0.1560 0.065 Uiso 1 1 calc R
H14B H 0.1985 0.4736 0.0286 0.065 Uiso 1 1 calc R
C15 C 0.2276(3) 0.5116(2) 0.2468(5) 0.0491(11) Uani 1 1 d .
H15A H 0.2751 0.4765 0.2836 0.059 Uiso 1 1 calc R
H15B H 0.1880 0.5243 0.3339 0.059 Uiso 1 1 calc R
C16 C 0.2769(2) 0.58456(19) 0.1931(5) 0.0423(9) Uani 1 1 d .
H16 H 0.3059 0.6072 0.2846 0.051 Uiso 1 1 calc R
C17 C 0.3574(2) 0.56811(18) 0.0777(5) 0.0408(9) Uani 1 1 d .
H17 H 0.3354 0.5286 0.0068 0.049 Uiso 1 1 calc R
C18 C 0.4446(2) 0.5385(2) 0.1556(5) 0.0487(11) Uani 1 1 d .
C19 C 0.0662(3) 0.6681(2) 0.2732(5) 0.0463(11) Uani 1 1 d .
C20 C 0.0917(3) 0.7467(2) 0.5045(6) 0.0486(10) Uani 1 1 d .
C21 C 0.0610(3) 0.6857(2) 0.6157(7) 0.0672(13) Uani 1 1 d .
H21A H -0.0005 0.6682 0.5879 0.101 Uiso 1 1 calc R
H21B H 0.0596 0.7061 0.7183 0.101 Uiso 1 1 calc R
H21C H 0.1042 0.6440 0.6116 0.101 Uiso 1 1 calc R
C22 C 0.0149(4) 0.8047(3) 0.4765(7) 0.0770(16) Uani 1 1 d .
H22A H 0.0350 0.8401 0.3992 0.116 Uiso 1 1 calc R
H22B H 0.0019 0.8314 0.5704 0.116 Uiso 1 1 calc R
H22C H -0.0407 0.7791 0.4420 0.116 Uiso 1 1 calc R
C23 C 0.1804(3) 0.7851(3) 0.5626(7) 0.0767(15) Uani 1 1 d .
H23A H 0.2293 0.7480 0.5732 0.115 Uiso 1 1 calc R
H23B H 0.1683 0.8082 0.6608 0.115 Uiso 1 1 calc R
H23C H 0.1996 0.8234 0.4904 0.115 Uiso 1 1 calc R
C24 C 0.3686(3) 0.7743(2) -0.0938(7) 0.0643(14) Uani 1 1 d .
H24A H 0.3483 0.7579 -0.1939 0.096 Uiso 1 1 calc R
H24B H 0.4348 0.7839 -0.0959 0.096 Uiso 1 1 calc R
H24C H 0.3360 0.8200 -0.0659 0.096 Uiso 1 1 calc R

loop_
_atom_site_aniso_label
_atom_site_aniso_U_11
_atom_site_aniso_U_22
_atom_site_aniso_U_33
_atom_site_aniso_U_23
_atom_site_aniso_U_13
_atom_site_aniso_U_12
O1 0.0375(17) 0.0689(18) 0.083(2) 0.0293(17) 0.0049(16) -0.0079(14)
O2 0.0436(18) 0.086(2) 0.124(4) 0.059(3) 0.017(2) 0.0100(15)
O3 0.0305(16) 0.0861(19) 0.090(3) -0.0218(19) 0.0089(16) -0.0095(14)
O4 0.0386(14) 0.0585(15) 0.055(2) -0.0194(15) 0.0091(14) -0.0084(12)
N1 0.0283(15) 0.0419(15) 0.049(2) 0.0050(16) 0.0012(16) -0.0002(13)
N2 0.0309(17) 0.0480(16) 0.054(2) -0.0162(17) -0.0010(16) 0.0008(13)
C1 0.0312(19) 0.0436(19) 0.047(3) 0.005(2) 0.0030(18) 0.0014(15)
C2 0.039(2) 0.050(2) 0.062(3) 0.002(2) 0.001(2) -0.0054(17)
C3 0.035(2) 0.084(3) 0.061(3) 0.006(3) -0.009(2) -0.009(2)
C4 0.037(2) 0.092(3) 0.063(3) 0.017(3) 0.003(2) 0.015(2)
C5 0.047(2) 0.060(2) 0.074(4) 0.012(3) 0.011(2) 0.016(2)
C6 0.038(2) 0.054(2) 0.062(3) -0.002(2) 0.006(2) 0.0011(17)
C7 0.039(2) 0.045(2) 0.050(3) 0.001(2) 0.005(2) -0.0020(18)
C8 0.038(2) 0.0402(19) 0.042(2) 0.000(2) 0.0027(18) -0.0012(15)
C9 0.042(2) 0.0396(19) 0.056(3) -0.002(2) 0.005(2) -0.0017(17)
C10 0.037(2) 0.041(2) 0.059(3) -0.002(2) 0.0035(19) 0.0036(17)
C11 0.029(2) 0.045(2) 0.054(3) -0.009(2) 0.0048(19) 0.0038(15)
C12 0.038(2) 0.059(2) 0.058(3) -0.013(2) -0.008(2) 0.0010(18)
C13 0.046(2) 0.053(2) 0.075(3) -0.010(2) -0.007(3) -0.0108(17)
C14 0.041(2) 0.045(2) 0.076(4) 0.002(2) 0.002(2) -0.0056(16)
C15 0.040(2) 0.057(2) 0.050(3) 0.013(2) 0.005(2) -0.0003(18)
C16 0.0314(19) 0.055(2) 0.040(2) -0.001(2) 0.0040(19) -0.0025(16)
C17 0.035(2) 0.0401(18) 0.047(3) 0.0014(18) 0.0075(19) -0.0041(15)
C18 0.038(2) 0.045(2) 0.064(3) 0.011(2) 0.006(2) 0.0042(17)
C19 0.030(2) 0.050(2) 0.059(3) -0.007(2) 0.000(2) -0.0024(18)
C20 0.050(2) 0.044(2) 0.051(3) -0.009(2) 0.014(2) 0.0003(18)
C21 0.075(3) 0.057(2) 0.070(4) 0.003(3) 0.016(3) 0.003(2)
C22 0.089(4) 0.057(2) 0.085(4) -0.003(3) 0.014(3) 0.024(2)
C23 0.075(3) 0.083(3) 0.072(4) -0.022(3) 0.004(3) -0.020(2)
C24 0.061(3) 0.052(2) 0.080(4) 0.016(2) 0.013(2) 0.001(2)

loop_
_atom_type_symbol
_atom_type_description
_atom_type_scat_dispersion_real
_atom_type_scat_dispersion_imag
_atom_type_scat_source
C C 0.0033 0.0016 'International Tables Vol C Tables 4.2.6.8 and 6.1.1.4'
H H 0.0000 0.0000 'International Tables Vol C Tables 4.2.6.8 and 6.1.1.4'
N N 0.0061 0.0033 'International Tables Vol C Tables 4.2.6.8 and 6.1.1.4'
O O 0.0106 0.0060 'International Tables Vol C Tables 4.2.6.8 and 6.1.1.4'

loop_
_geom_angle_atom_site_label_1
_geom_angle_atom_site_label_2
_geom_angle_atom_site_label_3
_geom_angle
C19 O4 C20 120.1(3)
C18 N1 C7 112.1(3)
C18 N1 C1 123.3(3)
C7 N1 C1 124.5(3)
C19 N2 C11 124.6(3)
C19 N2 C12 118.0(3)
C11 N2 C12 117.0(3)
C6 C1 C2 120.3(3)
C6 C1 N1 119.5(3)
C2 C1 N1 120.3(3)
C1 C2 C3 119.3(4)
C4 C3 C2 120.0(4)
C5 C4 C3 120.1(4)
C4 C5 C6 120.4(4)
C1 C6 C5 119.9(4)
O1 C7 N1 123.6(4)
O1 C7 C8 127.8(4)
N1 C7 C8 108.6(3)
C7 C8 C9 112.8(3)
C7 C8 C17 104.8(3)
C9 C8 C17 114.7(3)
C10 C9 C24 112.4(3)
C10 C9 C8 108.7(3)
C24 C9 C8 112.5(4)
C11 C10 C9 121.4(3)
C10 C11 N2 120.4(3)
C10 C11 C16 120.9(3)
N2 C11 C16 118.7(3)
N2 C12 C13 112.8(4)
C12 C13 C14 114.9(3)
C15 C14 C13 114.4(3)
C14 C15 C16 116.7(4)
C11 C16 C15 114.1(3)
C11 C16 C17 110.0(3)
C15 C16 C17 112.3(3)
C18 C17 C8 105.0(3)
C18 C17 C16 112.7(4)
C8 C17 C16 116.3(3)
O2 C18 N1 123.3(3)
O2 C18 C17 127.6(3)
N1 C18 C17 109.0(3)
O3 C19 N2 124.3(4)
O3 C19 O4 125.1(4)
N2 C19 O4 110.6(3)
O4 C20 C21 110.8(3)
O4 C20 C22 111.1(4)
C21 C20 C22 111.8(4)
O4 C20 C23 101.6(3)
C21 C20 C23 110.3(4)
C22 C20 C23 110.8(4)

loop_
_geom_bond_atom_site_label_1
_geom_bond_atom_site_label_2
_geom_bond_distance
O1 C7 1.199(4)
O2 C18 1.211(5)
O3 C19 1.209(4)
O4 C19 1.360(4)
O4 C20 1.483(5)
N1 C18 1.397(5)
N1 C7 1.404(5)
N1 C1 1.428(4)
N2 C19 1.351(5)
N2 C11 1.434(4)
N2 C12 1.472(5)
C1 C6 1.370(5)
C1 C2 1.377(5)
C2 C3 1.386(5)
C3 C4 1.370(6)
C4 C5 1.364(6)
C5 C6 1.370(5)
C7 C8 1.517(5)
C8 C9 1.538(5)
C8 C17 1.540(5)
C9 C10 1.501(5)
C9 C24 1.516(6)
C10 C11 1.318(5)
C11 C16 1.510(5)
C12 C13 1.511(5)
C13 C14 1.530(5)
C14 C15 1.522(6)
C15 C16 1.537(5)
C16 C17 1.551(5)
C17 C18 1.508(5)
C20 C21 1.509(6)
C20 C22 1.516(6)
C20 C23 1.520(6)

loop_
_geom_torsion_atom_site_label_1
_geom_torsion_atom_site_label_2
_geom_torsion_atom_site_label_3
_geom_torsion_atom_site_label_4
_geom_torsion
C18 N1 C1 C6 48.0(6)
C7 N1 C1 C6 -126.5(4)
C18 N1 C1 C2 -131.9(4)
C7 N1 C1 C2 53.5(5)
C6 C1 C2 C3 0.7(6)
N1 C1 C2 C3 -179.3(4)
C1 C2 C3 C4 -1.3(7)
C2 C3 C4 C5 1.1(8)
C3 C4 C5 C6 -0.4(8)
C2 C1 C6 C5 0.0(7)
N1 C1 C6 C5 -179.9(4)
C4 C5 C6 C1 -0.2(7)
C18 N1 C7 O1 178.7(4)
C1 N1 C7 O1 -6.2(6)
C18 N1 C7 C8 -0.5(4)
C1 N1 C7 C8 174.6(3)
O1 C7 C8 C9 -57.2(6)
N1 C7 C8 C9 121.9(4)
O1 C7 C8 C17 177.3(4)
N1 C7 C8 C17 -3.6(4)
C7 C8 C9 C10 -164.2(4)
C17 C8 C9 C10 -44.3(5)
C7 C8 C9 C24 70.7(5)
C17 C8 C9 C24 -169.4(3)
C24 C9 C10 C11 169.3(4)
C8 C9 C10 C11 44.1(5)
C9 C10 C11 N2 177.9(4)
C9 C10 C11 C16 -1.1(6)
C19 N2 C11 C10 -86.7(5)
C12 N2 C11 C10 100.9(4)
C19 N2 C11 C16 92.4(5)
C12 N2 C11 C16 -80.1(5)
C19 N2 C12 C13 -89.4(4)
C11 N2 C12 C13 83.5(4)
N2 C12 C13 C14 -57.6(5)
C12 C13 C14 C15 63.5(5)
C13 C14 C15 C16 -84.1(5)
C10 C11 C16 C15 -166.1(4)
N2 C11 C16 C15 14.9(5)
C10 C11 C16 C17 -38.8(5)
N2 C11 C16 C17 142.1(3)
C14 C15 C16 C11 56.0(5)
C14 C15 C16 C17 -70.1(4)
C7 C8 C17 C18 5.9(4)
C9 C8 C17 C18 -118.4(4)
C7 C8 C17 C16 131.2(3)
C9 C8 C17 C16 7.0(5)
C11 C16 C17 C18 154.9(3)
C15 C16 C17 C18 -76.9(4)
C11 C16 C17 C8 33.6(4)
C15 C16 C17 C8 161.8(3)
C7 N1 C18 O2 -176.2(4)
C1 N1 C18 O2 8.6(6)
C7 N1 C18 C17 4.5(4)
C1 N1 C18 C17 -170.7(3)
C8 C17 C18 O2 174.3(4)
C16 C17 C18 O2 46.7(5)
C8 C17 C18 N1 -6.5(4)
C16 C17 C18 N1 -134.0(3)
C11 N2 C19 O3 -175.7(4)
C12 N2 C19 O3 -3.3(6)
C11 N2 C19 O4 4.2(5)
C12 N2 C19 O4 176.6(3)
C20 O4 C19 O3 7.0(6)
C20 O4 C19 N2 -172.8(3)
C19 O4 C20 C21 58.4(5)
C19 O4 C20 C22 -66.5(4)
C19 O4 C20 C23 175.5(3)

loop_
_cod_related_entry_id
_cod_related_entry_database
_cod_related_entry_code
1 ChemSpider 4412048
